data_4079668
loop_
_publ_author_name
'Tagne Kuate, Alain C.'
'Mohapatra, Swagat K.'
'Daniliuc, Constantin G.'
'Jones, Peter G.'
'Tamm, Matthias'

_publ_section_title
;
 Mono- and Dilithiation of [(\h7-C7H7)Ti(\h5-C5Me5)]
 (Pentamethyltroticene) for the Synthesis of Troticenyl Monophosphanes and
 [2]Troticenophanes with C--P and C--Si Bridges
;
_journal_issue 24
_journal_name_full Organometallics
_journal_page_first 8544
_journal_paper_doi 10.1021/om300927r
_journal_volume 31
_journal_year 2012
_chemical_formula_sum 'C23 H26 Cl P Ti'
_chemical_formula_weight 416.76
_chemical_name_systematic
; 
 ? 
;
_space_group_IT_number 19
_symmetry_cell_setting orthorhombic
_symmetry_space_group_name_Hall 'P 2ac 2ab'
_symmetry_space_group_name_H-M 'P 21 21 21'
_atom_sites_solution_hydrogens geom
_atom_sites_solution_primary direct
_atom_sites_solution_secondary difmap
_audit_creation_method SHELXL-97
_cell_angle_alpha 90.00
_cell_angle_beta 90.00
_cell_angle_gamma 90.00
_cell_formula_units_Z 4
_cell_length_a 8.8646(2)
_cell_length_b 11.2680(2)
_cell_length_c 20.0673(4)
_cell_measurement_reflns_used 20220
_cell_measurement_temperature 100(2)
_cell_measurement_theta_max 75.7165
_cell_measurement_theta_min 3.9198
_cell_volume 2004.45(7)
_computing_cell_refinement
; 
CrysAlisPro, Oxford Diffraction Ltd., 
Version 1.171.33.55 (release 05-01-2010 CrysAlis171 .NET) 
(compiled Jan  5 2010,16:28:46) 
;
_computing_data_collection
; 
CrysAlisPro, Oxford Diffraction Ltd., 
Version 1.171.33.55 (release 05-01-2010 CrysAlis171 .NET) 
(compiled Jan  5 2010,16:28:46) 
;
_computing_data_reduction
; 
CrysAlisPro, Oxford Diffraction Ltd., 
Version 1.171.33.55 (release 05-01-2010 CrysAlis171 .NET) 
(compiled Jan  5 2010,16:28:46) 
;
_computing_molecular_graphics 'BRUKER XP'
_computing_publication_material SHELXL-97
_computing_structure_refinement 'SHELXL-97 (Sheldrick, 1997)'
_computing_structure_solution 'SHELXS-97 (Sheldrick, 1990)'
_diffrn_ambient_temperature 100(2)
_diffrn_detector_area_resol_mean 10.3543
_diffrn_measured_fraction_theta_full 1.000
_diffrn_measured_fraction_theta_max 0.999
_diffrn_measurement_device_type 'Oxford Diffraction Xcalibur, Atlas, Nova'
_diffrn_measurement_method '\w scans'
_diffrn_radiation_monochromator mirror
_diffrn_radiation_source 'Nova (Cu) X-ray Source'
_diffrn_radiation_type 'Cu K\a'
_diffrn_radiation_wavelength 1.54184
_diffrn_reflns_av_R_equivalents 0.0490
_diffrn_reflns_av_sigmaI/netI 0.0211
_diffrn_reflns_limit_h_max 11
_diffrn_reflns_limit_h_min -11
_diffrn_reflns_limit_k_max 14
_diffrn_reflns_limit_k_min -14
_diffrn_reflns_limit_l_max 25
_diffrn_reflns_limit_l_min -25
_diffrn_reflns_number 28087
_diffrn_reflns_theta_full 72.50
_diffrn_reflns_theta_max 75.90
_diffrn_reflns_theta_min 4.41
_exptl_absorpt_coefficient_mu 5.608
_exptl_absorpt_correction_T_max 1.00000
_exptl_absorpt_correction_T_min 0.74932
_exptl_absorpt_correction_type multi-scan
_exptl_absorpt_process_details
; 
CrysAlisPro, Oxford Diffraction Ltd., 
Version 1.171.33.55 (release 05-01-2010 CrysAlis171 .NET) 
(compiled Jan  5 2010,16:28:46) 
;
_exptl_crystal_colour green
_exptl_crystal_density_diffrn 1.381
_exptl_crystal_density_method 'not measured'
_exptl_crystal_description prism
_exptl_crystal_F_000 872
_exptl_crystal_size_max 0.07
_exptl_crystal_size_mid 0.07
_exptl_crystal_size_min 0.03
_refine_diff_density_max 0.967
_refine_diff_density_min -0.406
_refine_diff_density_rms 0.072
_refine_ls_abs_structure_details 'Flack H D (1983), Acta Cryst. A39, 876-881'
_refine_ls_abs_structure_Flack 0.168(9)
_refine_ls_extinction_method none
_refine_ls_goodness_of_fit_ref 1.047
_refine_ls_hydrogen_treatment mixed
_refine_ls_matrix_type full
_refine_ls_number_parameters 265
_refine_ls_number_reflns 4143
_refine_ls_number_restraints 0
_refine_ls_restrained_S_all 1.047
_refine_ls_R_factor_all 0.0409
_refine_ls_R_factor_gt 0.0399
_refine_ls_shift/su_max 0.000
_refine_ls_shift/su_mean 0.000
_refine_ls_structure_factor_coef Fsqd
_refine_ls_weighting_details 'calc w=1/[\s^2^(Fo^2^)+(0.0635P)^2^+2.0248P] where P=(Fo^2^+2Fc^2^)/3'
_refine_ls_weighting_scheme calc
_refine_ls_wR_factor_gt 0.1081
_refine_ls_wR_factor_ref 0.1089
_reflns_number_gt 4036
_reflns_number_total 4143
_reflns_threshold_expression >2sigma(I)
_cod_data_source_file om300927r_si_001.cif
_cod_data_source_block atag20
_cod_database_code 4079668

loop_
_symmetry_equiv_pos_as_xyz
'x, y, z'
'-x+1/2, -y, z+1/2'
'-x, y+1/2, -z+1/2'
'x+1/2, -y+1/2, -z'

loop_
_atom_site_label
_atom_site_type_symbol
_atom_site_fract_x
_atom_site_fract_y
_atom_site_fract_z
_atom_site_U_iso_or_equiv
_atom_site_adp_type
_atom_site_occupancy
_atom_site_symmetry_multiplicity
_atom_site_calc_flag
_atom_site_refinement_flags
Ti Ti 0.50464(6) 0.32225(4) 0.36824(2) 0.01919(13) Uani 1 1 d .
P P 0.88335(9) 0.46600(7) 0.39974(4) 0.02580(17) Uani 1 1 d .
Cl Cl 0.93382(9) 0.46457(7) 0.29775(4) 0.03212(18) Uani 1 1 d .
C1 C 0.6795(3) 0.4498(3) 0.40195(16) 0.0244(6) Uani 1 1 d .
C2 C 0.5832(4) 0.5071(3) 0.35490(16) 0.0280(7) Uani 1 1 d .
H2 H 0.626(5) 0.546(4) 0.324(2) 0.040(11) Uiso 1 1 d .
C3 C 0.4251(4) 0.5067(3) 0.35149(16) 0.0289(7) Uani 1 1 d .
H3 H 0.385(4) 0.544(4) 0.313(2) 0.030(10) Uiso 1 1 d .
C4 C 0.3206(4) 0.4471(3) 0.39318(18) 0.0288(7) Uani 1 1 d .
H4 H 0.235(5) 0.440(4) 0.376(2) 0.033(10) Uiso 1 1 d .
C5 C 0.3483(4) 0.3733(3) 0.44967(16) 0.0278(7) Uani 1 1 d .
H5 H 0.267(5) 0.336(4) 0.461(2) 0.033(10) Uiso 1 1 d .
C6 C 0.4897(4) 0.3416(2) 0.47795(13) 0.0257(6) Uani 1 1 d .
H6 H 0.490(5) 0.277(3) 0.5102(18) 0.030(9) Uiso 1 1 d .
C7 C 0.6369(4) 0.3734(3) 0.45664(15) 0.0238(6) Uani 1 1 d .
H7 H 0.714(4) 0.334(3) 0.4749(18) 0.026(9) Uiso 1 1 d .
C8 C 0.6263(3) 0.1653(3) 0.31624(14) 0.0219(6) Uani 1 1 d .
C9 C 0.5608(4) 0.2389(3) 0.26598(14) 0.0221(6) Uani 1 1 d .
C10 C 0.4021(4) 0.2346(3) 0.27385(14) 0.0214(6) Uani 1 1 d .
C11 C 0.3688(4) 0.1599(3) 0.32928(14) 0.0227(6) Uani 1 1 d .
C12 C 0.5078(4) 0.1172(2) 0.35532(13) 0.0222(5) Uani 1 1 d .
C13 C 0.7932(4) 0.1396(3) 0.32545(18) 0.0303(7) Uani 1 1 d .
H13A H 0.8144 0.1265 0.3728 0.046 Uiso 1 1 calc R
H13B H 0.8524 0.2073 0.3094 0.046 Uiso 1 1 calc R
H13C H 0.8205 0.0684 0.3001 0.046 Uiso 1 1 calc R
C14 C 0.6417(4) 0.3034(3) 0.21136(15) 0.0291(7) Uani 1 1 d .
H14A H 0.6274 0.2609 0.1692 0.044 Uiso 1 1 calc R
H14B H 0.7496 0.3074 0.2218 0.044 Uiso 1 1 calc R
H14C H 0.6010 0.3839 0.2074 0.044 Uiso 1 1 calc R
C15 C 0.2898(4) 0.2964(3) 0.22936(16) 0.0320(7) Uani 1 1 d .
H15A H 0.2723 0.2482 0.1894 0.048 Uiso 1 1 calc R
H15B H 0.3295 0.3741 0.2163 0.048 Uiso 1 1 calc R
H15C H 0.1945 0.3068 0.2534 0.048 Uiso 1 1 calc R
C16 C 0.2139(4) 0.1288(3) 0.35357(17) 0.0329(7) Uani 1 1 d .
H16A H 0.1731 0.0639 0.3266 0.049 Uiso 1 1 calc R
H16B H 0.1481 0.1984 0.3497 0.049 Uiso 1 1 calc R
H16C H 0.2193 0.1040 0.4003 0.049 Uiso 1 1 calc R
C17 C 0.5265(4) 0.0332(3) 0.41326(15) 0.0327(7) Uani 1 1 d .
H17A H 0.5418 -0.0476 0.3965 0.049 Uiso 1 1 calc R
H17B H 0.4357 0.0354 0.4411 0.049 Uiso 1 1 calc R
H17C H 0.6140 0.0572 0.4399 0.049 Uiso 1 1 calc R
C18 C 0.9008(4) 0.6270(3) 0.41405(15) 0.0263(6) Uani 1 1 d .
C19 C 1.0160(4) 0.6933(3) 0.38573(15) 0.0285(6) Uani 1 1 d .
H19 H 1.0828 0.6577 0.3546 0.034 Uiso 1 1 calc R
C20 C 1.0336(4) 0.8125(3) 0.40312(17) 0.0294(7) Uani 1 1 d .
H20 H 1.1129 0.8577 0.3839 0.035 Uiso 1 1 calc R
C21 C 0.9368(4) 0.8649(3) 0.44788(17) 0.0318(7) Uani 1 1 d .
H21 H 0.9489 0.9462 0.4592 0.038 Uiso 1 1 calc R
C22 C 0.8222(4) 0.7995(3) 0.47638(17) 0.0341(7) Uani 1 1 d .
H22 H 0.7557 0.8355 0.5075 0.041 Uiso 1 1 calc R
C23 C 0.8044(4) 0.6800(3) 0.45929(16) 0.0321(7) Uani 1 1 d .
H23 H 0.7255 0.6349 0.4789 0.039 Uiso 1 1 calc R

loop_
_atom_site_aniso_label
_atom_site_aniso_U_11
_atom_site_aniso_U_22
_atom_site_aniso_U_33
_atom_site_aniso_U_23
_atom_site_aniso_U_13
_atom_site_aniso_U_12
Ti 0.0269(2) 0.0141(2) 0.0166(2) -0.00188(16) 0.0002(2) -0.0006(2)
P 0.0288(4) 0.0231(3) 0.0254(4) -0.0004(3) 0.0002(3) -0.0013(3)
Cl 0.0357(4) 0.0336(4) 0.0270(3) -0.0058(3) 0.0053(3) -0.0051(3)
C1 0.0279(14) 0.0192(13) 0.0260(14) -0.0026(12) 0.0030(12) -0.0029(11)
C2 0.0406(19) 0.0164(13) 0.0269(15) 0.0011(11) 0.0079(14) -0.0037(12)
C3 0.0451(19) 0.0145(13) 0.0272(15) 0.0018(11) -0.0079(14) 0.0052(12)
C4 0.0274(15) 0.0234(15) 0.0356(16) -0.0066(13) -0.0033(13) 0.0064(12)
C5 0.0343(17) 0.0207(14) 0.0284(15) -0.0059(12) 0.0123(13) -0.0036(13)
C6 0.0414(17) 0.0204(12) 0.0154(11) -0.0014(10) 0.0047(13) -0.0029(13)
C7 0.0298(16) 0.0214(13) 0.0202(13) -0.0029(12) -0.0031(12) -0.0014(12)
C8 0.0273(14) 0.0175(12) 0.0210(13) -0.0046(11) -0.0008(11) 0.0035(12)
C9 0.0318(14) 0.0173(13) 0.0171(12) -0.0047(11) 0.0016(11) -0.0011(11)
C10 0.0278(14) 0.0182(13) 0.0183(12) -0.0039(11) -0.0038(11) 0.0004(11)
C11 0.0279(15) 0.0192(13) 0.0210(13) -0.0057(11) 0.0003(11) -0.0045(12)
C12 0.0347(15) 0.0150(11) 0.0170(12) -0.0040(9) -0.0013(12) 0.0001(12)
C13 0.0280(16) 0.0255(15) 0.0375(17) -0.0053(13) -0.0027(14) 0.0048(13)
C14 0.0389(17) 0.0253(15) 0.0230(14) 0.0000(12) 0.0067(13) -0.0036(13)
C15 0.0392(18) 0.0293(16) 0.0277(15) -0.0034(13) -0.0092(14) 0.0097(14)
C16 0.0354(18) 0.0297(15) 0.0337(17) -0.0079(14) 0.0044(14) -0.0089(14)
C17 0.055(2) 0.0211(13) 0.0224(13) 0.0005(11) -0.0029(13) -0.0003(15)
C18 0.0319(16) 0.0207(13) 0.0262(14) -0.0013(11) 0.0000(12) 0.0011(12)
C19 0.0316(16) 0.0236(14) 0.0303(15) -0.0024(11) 0.0053(12) -0.0034(13)
C20 0.0302(16) 0.0235(14) 0.0345(16) -0.0005(13) 0.0041(12) -0.0042(12)
C21 0.0369(16) 0.0234(14) 0.0353(16) -0.0068(13) -0.0017(14) -0.0017(13)
C22 0.0384(18) 0.0293(17) 0.0345(17) -0.0129(14) 0.0045(14) -0.0037(13)
C23 0.0369(17) 0.0281(16) 0.0313(15) -0.0058(14) 0.0081(14) -0.0067(14)

loop_
_atom_type_symbol
_atom_type_description
_atom_type_scat_dispersion_real
_atom_type_scat_dispersion_imag
_atom_type_scat_source
C C 0.0181 0.0091 'International Tables Vol C Tables 4.2.6.8 and 6.1.1.4'
H H 0.0000 0.0000 'International Tables Vol C Tables 4.2.6.8 and 6.1.1.4'
P P 0.2955 0.4335 'International Tables Vol C Tables 4.2.6.8 and 6.1.1.4'
Ti Ti 0.2191 1.8069 'International Tables Vol C Tables 4.2.6.8 and 6.1.1.4'
Cl Cl 0.3639 0.7018 'International Tables Vol C Tables 4.2.6.8 and 6.1.1.4'

loop_
_geom_angle_atom_site_label_1
_geom_angle_atom_site_label_2
_geom_angle_atom_site_label_3
_geom_angle
C7 Ti C4 92.51(12)
C7 Ti C2 71.56(12)
C4 Ti C2 70.17(13)
C7 Ti C6 37.45(12)
C4 Ti C6 70.65(13)
C2 Ti C6 92.66(11)
C7 Ti C5 70.82(12)
C4 Ti C5 37.59(13)
C2 Ti C5 92.39(12)
C6 Ti C5 37.40(13)
C7 Ti C1 38.14(11)
C4 Ti C1 91.97(11)
C2 Ti C1 37.58(12)
C6 Ti C1 71.05(12)
C5 Ti C1 92.53(12)
C7 Ti C3 92.63(12)
C4 Ti C3 37.30(13)
C2 Ti C3 36.91(12)
C6 Ti C3 92.26(12)
C5 Ti C3 70.76(13)
C1 Ti C3 70.24(12)
C7 Ti C9 134.98(12)
C4 Ti C9 128.19(12)
C2 Ti C9 101.98(11)
C6 Ti C9 159.20(11)
C5 Ti C9 153.36(12)
C1 Ti C9 112.55(11)
C3 Ti C9 108.33(11)
C7 Ti C8 108.33(11)
C4 Ti C8 158.41(12)
C2 Ti C8 121.13(12)
C6 Ti C8 123.35(11)
C5 Ti C8 145.04(12)
C1 Ti C8 107.82(11)
C3 Ti C8 142.49(11)
C9 Ti C8 35.94(10)
C7 Ti C10 167.61(11)
C4 Ti C10 99.57(12)
C2 Ti C10 115.14(11)
C6 Ti C10 146.00(12)
C5 Ti C10 117.82(12)
C1 Ti C10 142.89(11)
C3 Ti C10 98.63(11)
C9 Ti C10 35.60(11)
C8 Ti C10 59.38(10)
C7 Ti C11 138.77(11)
C4 Ti C11 101.22(12)
C2 Ti C11 149.64(12)
C6 Ti C11 112.36(11)
C5 Ti C11 97.36(12)
C1 Ti C11 166.78(11)
C3 Ti C11 121.40(13)
C9 Ti C11 59.54(10)
C8 Ti C11 59.32(10)
C10 Ti C11 35.75(10)
C7 Ti C12 110.08(11)
C4 Ti C12 131.78(13)
C2 Ti C12 156.66(13)
C6 Ti C12 102.07(10)
C5 Ti C12 110.32(12)
C1 Ti C12 131.98(12)
C3 Ti C12 156.52(13)
C9 Ti C12 59.63(10)
C8 Ti C12 35.57(11)
C10 Ti C12 59.42(10)
C11 Ti C12 35.62(11)
C1 P C18 100.30(15)
C1 P Cl 103.62(11)
C18 P Cl 98.15(10)
C2 C1 C7 128.0(3)
C2 C1 P 122.2(2)
C7 C1 P 109.8(2)
C2 C1 Ti 70.96(18)
C7 C1 Ti 70.31(17)
P C1 Ti 138.80(16)
C3 C2 C1 128.9(3)
C3 C2 Ti 71.84(19)
C1 C2 Ti 71.46(17)
C2 C3 C4 128.7(3)
C2 C3 Ti 71.25(19)
C4 C3 Ti 71.02(17)
C3 C4 C5 129.2(3)
C3 C4 Ti 71.68(18)
C5 C4 Ti 71.47(18)
C6 C5 C4 128.0(3)
C6 C5 Ti 71.21(17)
C4 C5 Ti 70.95(18)
C7 C6 C5 128.8(3)
C7 C6 Ti 70.77(16)
C5 C6 Ti 71.39(17)
C6 C7 C1 128.3(3)
C6 C7 Ti 71.78(17)
C1 C7 Ti 71.55(17)
C12 C8 C9 108.1(3)
C12 C8 C13 125.5(3)
C9 C8 C13 126.3(3)
C12 C8 Ti 72.45(15)
C9 C8 Ti 71.71(16)
C13 C8 Ti 122.9(2)
C10 C9 C8 107.8(3)
C10 C9 C14 125.0(3)
C8 C9 C14 127.1(3)
C10 C9 Ti 72.60(17)
C8 C9 Ti 72.35(16)
C14 C9 Ti 123.7(2)
C9 C10 C11 108.2(3)
C9 C10 C15 125.1(3)
C11 C10 C15 126.7(3)
C9 C10 Ti 71.81(17)
C11 C10 Ti 72.27(16)
C15 C10 Ti 123.1(2)
C12 C11 C10 107.9(3)
C12 C11 C16 126.5(3)
C10 C11 C16 125.5(3)
C12 C11 Ti 72.21(16)
C10 C11 Ti 71.98(16)
C16 C11 Ti 123.3(2)
C8 C12 C11 108.0(2)
C8 C12 C17 125.8(3)
C11 C12 C17 126.2(3)
C8 C12 Ti 71.98(16)
C11 C12 Ti 72.17(16)
C17 C12 Ti 122.61(18)
C23 C18 C19 119.5(3)
C23 C18 P 118.4(2)
C19 C18 P 121.9(2)
C18 C19 C20 119.9(3)
C21 C20 C19 120.4(3)
C20 C21 C22 120.1(3)
C21 C22 C23 119.7(3)
C18 C23 C22 120.5(3)

loop_
_geom_bond_atom_site_label_1
_geom_bond_atom_site_label_2
_geom_bond_distance
Ti C7 2.203(3)
Ti C4 2.212(3)
Ti C2 2.213(3)
Ti C6 2.216(3)
Ti C5 2.219(3)
Ti C1 2.219(3)
Ti C3 2.220(3)
Ti C9 2.311(3)
Ti C8 2.319(3)
Ti C10 2.321(3)
Ti C11 2.325(3)
Ti C12 2.326(3)
P C1 1.817(3)
P C18 1.843(3)
P Cl 2.0952(10)
C1 C2 1.428(5)
C1 C7 1.445(4)
C2 C3 1.403(5)
C3 C4 1.417(5)
C4 C5 1.427(5)
C5 C6 1.422(5)
C6 C7 1.419(5)
C8 C12 1.419(4)
C8 C9 1.429(4)
C8 C13 1.519(4)
C9 C10 1.416(4)
C9 C14 1.498(4)
C10 C11 1.426(4)
C10 C15 1.507(4)
C11 C12 1.423(4)
C11 C16 1.499(4)
C12 C17 1.508(4)
C18 C23 1.382(4)
C18 C19 1.387(4)
C19 C20 1.397(4)
C20 C21 1.375(5)
C21 C22 1.379(5)
C22 C23 1.399(5)

loop_
_geom_torsion_atom_site_label_1
_geom_torsion_atom_site_label_2
_geom_torsion_atom_site_label_3
_geom_torsion_atom_site_label_4
_geom_torsion
C18 P C1 C2 62.3(3)
Cl P C1 C2 -38.8(3)
C18 P C1 C7 -117.6(2)
Cl P C1 C7 141.3(2)
C18 P C1 Ti 160.0(2)
Cl P C1 Ti 58.9(3)
C7 Ti C1 C2 -144.6(3)
C4 Ti C1 C2 -53.0(2)
C6 Ti C1 C2 -121.8(2)
C5 Ti C1 C2 -90.6(2)
C3 Ti C1 C2 -22.13(19)
C9 Ti C1 C2 80.1(2)
C8 Ti C1 C2 118.21(19)
C10 Ti C1 C2 55.7(3)
C11 Ti C1 C2 130.9(5)
C12 Ti C1 C2 148.87(18)
C4 Ti C1 C7 91.6(2)
C2 Ti C1 C7 144.6(3)
C6 Ti C1 C7 22.80(18)
C5 Ti C1 C7 53.9(2)
C3 Ti C1 C7 122.4(2)
C9 Ti C1 C7 -135.27(18)
C8 Ti C1 C7 -97.21(19)
C10 Ti C1 C7 -159.70(19)
C11 Ti C1 C7 -84.5(5)
C12 Ti C1 C7 -66.5(2)
C7 Ti C1 P 97.9(3)
C4 Ti C1 P -170.5(3)
C2 Ti C1 P -117.5(3)
C6 Ti C1 P 120.7(3)
C5 Ti C1 P 151.8(3)
C3 Ti C1 P -139.6(3)
C9 Ti C1 P -37.4(3)
C8 Ti C1 P 0.7(3)
C10 Ti C1 P -61.8(3)
C11 Ti C1 P 13.4(7)
C12 Ti C1 P 31.4(3)
C7 C1 C2 C3 2.3(6)
P C1 C2 C3 -177.5(3)
Ti C1 C2 C3 46.1(3)
C7 C1 C2 Ti -43.8(3)
P C1 C2 Ti 136.3(2)
C7 Ti C2 C3 -121.6(2)
C4 Ti C2 C3 -21.9(2)
C6 Ti C2 C3 -90.2(2)
C5 Ti C2 C3 -52.8(2)
C1 Ti C2 C3 -143.8(3)
C9 Ti C2 C3 104.6(2)
C8 Ti C2 C3 137.64(19)
C10 Ti C2 C3 69.6(2)
C11 Ti C2 C3 56.2(3)
C12 Ti C2 C3 140.3(3)
C7 Ti C2 C1 22.17(18)
C4 Ti C2 C1 121.9(2)
C6 Ti C2 C1 53.6(2)
C5 Ti C2 C1 91.0(2)
C3 Ti C2 C1 143.8(3)
C9 Ti C2 C1 -111.54(19)
C8 Ti C2 C1 -78.5(2)
C10 Ti C2 C1 -146.59(18)
C11 Ti C2 C1 -160.0(2)
C12 Ti C2 C1 -75.9(3)
C1 C2 C3 C4 -1.4(6)
Ti C2 C3 C4 44.6(3)
C1 C2 C3 Ti -46.0(3)
C7 Ti C3 C2 53.9(2)
C4 Ti C3 C2 144.6(3)
C6 Ti C3 C2 91.4(2)
C5 Ti C3 C2 122.6(2)
C1 Ti C3 C2 22.5(2)
C9 Ti C3 C2 -85.6(2)
C8 Ti C3 C2 -71.3(3)
C10 Ti C3 C2 -120.9(2)
C11 Ti C3 C2 -150.53(19)
C12 Ti C3 C2 -140.5(3)
C7 Ti C3 C4 -90.7(2)
C2 Ti C3 C4 -144.6(3)
C6 Ti C3 C4 -53.2(2)
C5 Ti C3 C4 -22.1(2)
C1 Ti C3 C4 -122.1(2)
C9 Ti C3 C4 129.8(2)
C8 Ti C3 C4 144.1(2)
C10 Ti C3 C4 94.5(2)
C11 Ti C3 C4 64.8(2)
C12 Ti C3 C4 74.8(4)
C2 C3 C4 C5 0.7(6)
Ti C3 C4 C5 45.4(3)
C2 C3 C4 Ti -44.6(3)
C7 Ti C4 C3 91.1(2)
C2 Ti C4 C3 21.7(2)
C6 Ti C4 C3 122.0(2)
C5 Ti C4 C3 144.5(3)
C1 Ti C4 C3 52.88(19)
C9 Ti C4 C3 -68.1(2)
C8 Ti C4 C3 -103.9(3)
C10 Ti C4 C3 -91.7(2)
C11 Ti C4 C3 -128.0(2)
C12 Ti C4 C3 -148.95(18)
C7 Ti C4 C5 -53.4(2)
C2 Ti C4 C5 -122.8(2)
C6 Ti C4 C5 -22.46(19)
C1 Ti C4 C5 -91.6(2)
C3 Ti C4 C5 -144.5(3)
C9 Ti C4 C5 147.40(19)
C8 Ti C4 C5 111.6(3)
C10 Ti C4 C5 123.8(2)
C11 Ti C4 C5 87.5(2)
C12 Ti C4 C5 66.6(2)
C3 C4 C5 C6 0.0(6)
Ti C4 C5 C6 45.4(3)
C3 C4 C5 Ti -45.4(3)
C7 Ti C5 C6 -21.72(16)
C4 Ti C5 C6 -143.6(3)
C2 Ti C5 C6 -91.25(19)
C1 Ti C5 C6 -53.64(18)
C3 Ti C5 C6 -121.7(2)
C9 Ti C5 C6 145.6(2)
C8 Ti C5 C6 73.1(3)
C10 Ti C5 C6 148.57(16)
C11 Ti C5 C6 117.56(18)
C12 Ti C5 C6 83.27(19)
C7 Ti C5 C4 121.9(2)
C2 Ti C5 C4 52.3(2)
C6 Ti C5 C4 143.6(3)
C1 Ti C5 C4 90.0(2)
C3 Ti C5 C4 21.9(2)
C9 Ti C5 C4 -70.8(3)
C8 Ti C5 C4 -143.3(2)
C10 Ti C5 C4 -67.8(2)
C11 Ti C5 C4 -98.8(2)
C12 Ti C5 C4 -133.14(19)
C4 C5 C6 C7 -1.2(5)
Ti C5 C6 C7 44.2(3)
C4 C5 C6 Ti -45.4(3)
C4 Ti C6 C7 -122.34(19)
C2 Ti C6 C7 -54.44(19)
C5 Ti C6 C7 -144.9(2)
C1 Ti C6 C7 -23.18(17)
C3 Ti C6 C7 -91.38(19)
C9 Ti C6 C7 80.6(4)
C8 Ti C6 C7 76.1(2)
C10 Ti C6 C7 159.5(2)
C11 Ti C6 C7 143.16(17)
C12 Ti C6 C7 107.34(19)
C7 Ti C6 C5 144.9(2)
C4 Ti C6 C5 22.56(18)
C2 Ti C6 C5 90.5(2)
C1 Ti C6 C5 121.72(19)
C3 Ti C6 C5 53.5(2)
C9 Ti C6 C5 -134.5(3)
C8 Ti C6 C5 -138.99(18)
C10 Ti C6 C5 -55.6(3)
C11 Ti C6 C5 -71.94(19)
C12 Ti C6 C5 -107.76(19)
C5 C6 C7 C1 2.4(5)
Ti C6 C7 C1 46.8(3)
C5 C6 C7 Ti -44.4(3)
C2 C1 C7 C6 -2.8(5)
P C1 C7 C6 177.0(2)
Ti C1 C7 C6 -46.9(3)
C2 C1 C7 Ti 44.0(3)
P C1 C7 Ti -136.10(18)
C4 Ti C7 C6 52.93(19)
C2 Ti C7 C6 121.1(2)
C5 Ti C7 C6 21.70(16)
C1 Ti C7 C6 142.9(3)
C3 Ti C7 C6 90.27(19)
C9 Ti C7 C6 -150.32(17)
C8 Ti C7 C6 -121.32(17)
C10 Ti C7 C6 -114.3(5)
C11 Ti C7 C6 -57.3(2)
C12 Ti C7 C6 -83.63(19)
C4 Ti C7 C1 -90.00(19)
C2 Ti C7 C1 -21.87(18)
C6 Ti C7 C1 -142.9(3)
C5 Ti C7 C1 -121.2(2)
C3 Ti C7 C1 -52.66(19)
C9 Ti C7 C1 66.8(2)
C8 Ti C7 C1 95.74(19)
C10 Ti C7 C1 102.8(5)
C11 Ti C7 C1 159.79(18)
C12 Ti C7 C1 133.44(18)
C7 Ti C8 C12 99.12(18)
C4 Ti C8 C12 -65.1(4)
C2 Ti C8 C12 178.21(18)
C6 Ti C8 C12 60.7(2)
C5 Ti C8 C12 16.6(3)
C1 Ti C8 C12 139.32(17)
C3 Ti C8 C12 -140.2(2)
C9 Ti C8 C12 -116.6(2)
C10 Ti C8 C12 -79.13(18)
C11 Ti C8 C12 -37.32(16)
C7 Ti C8 C9 -144.26(18)
C4 Ti C8 C9 51.5(4)
C2 Ti C8 C9 -65.2(2)
C6 Ti C8 C9 177.29(18)
C5 Ti C8 C9 133.2(2)
C1 Ti C8 C9 -104.06(19)
C3 Ti C8 C9 -23.5(3)
C10 Ti C8 C9 37.49(18)
C11 Ti C8 C9 79.30(19)
C12 Ti C8 C9 116.6(2)
C7 Ti C8 C13 -22.3(3)
C4 Ti C8 C13 173.5(3)
C2 Ti C8 C13 56.8(3)
C6 Ti C8 C13 -60.7(3)
C5 Ti C8 C13 -104.8(3)
C1 Ti C8 C13 17.9(3)
C3 Ti C8 C13 98.5(3)
C9 Ti C8 C13 122.0(3)
C10 Ti C8 C13 159.5(3)
C11 Ti C8 C13 -158.7(3)
C12 Ti C8 C13 -121.4(3)
C12 C8 C9 C10 -0.7(3)
C13 C8 C9 C10 177.7(3)
Ti C8 C9 C10 -64.4(2)
C12 C8 C9 C14 -176.9(3)
C13 C8 C9 C14 1.5(5)
Ti C8 C9 C14 119.4(3)
C12 C8 C9 Ti 63.75(19)
C13 C8 C9 Ti -117.9(3)
C7 Ti C9 C10 167.47(18)
C4 Ti C9 C10 -42.6(2)
C2 Ti C9 C10 -116.72(19)
C6 Ti C9 C10 109.5(4)
C5 Ti C9 C10 4.5(4)
C1 Ti C9 C10 -154.62(18)
C3 Ti C9 C10 -79.0(2)
C8 Ti C9 C10 115.9(3)
C11 Ti C9 C10 37.24(18)
C12 Ti C9 C10 78.8(2)
C7 Ti C9 C8 51.6(2)
C4 Ti C9 C8 -158.51(19)
C2 Ti C9 C8 127.42(19)
C6 Ti C9 C8 -6.4(4)
C5 Ti C9 C8 -111.4(3)
C1 Ti C9 C8 89.52(19)
C3 Ti C9 C8 165.16(18)
C10 Ti C9 C8 -115.9(3)
C11 Ti C9 C8 -78.61(18)
C12 Ti C9 C8 -37.06(18)
C7 Ti C9 C14 -71.7(3)
C4 Ti C9 C14 78.2(3)
C2 Ti C9 C14 4.2(3)
C6 Ti C9 C14 -129.6(4)
C5 Ti C9 C14 125.4(3)
C1 Ti C9 C14 -33.7(3)
C3 Ti C9 C14 41.9(3)
C8 Ti C9 C14 -123.3(3)
C10 Ti C9 C14 120.9(3)
C11 Ti C9 C14 158.1(3)
C12 Ti C9 C14 -160.3(3)
C8 C9 C10 C11 0.7(3)
C14 C9 C10 C11 177.0(3)
Ti C9 C10 C11 -63.6(2)
C8 C9 C10 C15 -177.6(3)
C14 C9 C10 C15 -1.3(5)
Ti C9 C10 C15 118.1(3)
C8 C9 C10 Ti 64.2(2)
C14 C9 C10 Ti -119.4(3)
C7 Ti C10 C9 -45.7(6)
C4 Ti C10 C9 147.32(19)
C2 Ti C10 C9 74.8(2)
C6 Ti C10 C9 -143.2(2)
C5 Ti C10 C9 -177.73(18)
C1 Ti C10 C9 41.0(3)
C3 Ti C10 C9 109.5(2)
C8 Ti C10 C9 -37.86(18)
C11 Ti C10 C9 -116.7(3)
C12 Ti C10 C9 -79.43(19)
C7 Ti C10 C11 71.1(6)
C4 Ti C10 C11 -95.94(19)
C2 Ti C10 C11 -168.43(18)
C6 Ti C10 C11 -26.5(3)
C5 Ti C10 C11 -61.0(2)
C1 Ti C10 C11 157.75(19)
C3 Ti C10 C11 -133.72(19)
C9 Ti C10 C11 116.7(3)
C8 Ti C10 C11 78.88(18)
C12 Ti C10 C11 37.32(18)
C7 Ti C10 C15 -166.2(5)
C4 Ti C10 C15 26.8(3)
C2 Ti C10 C15 -45.7(3)
C6 Ti C10 C15 96.2(3)
C5 Ti C10 C15 61.7(3)
C1 Ti C10 C15 -79.5(3)
C3 Ti C10 C15 -11.0(3)
C9 Ti C10 C15 -120.5(3)
C8 Ti C10 C15 -158.4(3)
C11 Ti C10 C15 122.7(3)
C12 Ti C10 C15 160.0(3)
C9 C10 C11 C12 -0.5(3)
C15 C10 C11 C12 177.8(3)
Ti C10 C11 C12 -63.72(18)
C9 C10 C11 C16 -178.3(3)
C15 C10 C11 C16 0.0(5)
Ti C10 C11 C16 118.5(3)
C9 C10 C11 Ti 63.3(2)
C15 C10 C11 Ti -118.5(3)
C7 Ti C11 C12 -45.7(2)
C4 Ti C11 C12 -152.81(17)
C2 Ti C11 C12 137.4(2)
C6 Ti C11 C12 -79.29(19)
C5 Ti C11 C12 -114.90(18)
C1 Ti C11 C12 23.2(6)
C3 Ti C11 C12 173.19(18)
C9 Ti C11 C12 79.26(18)
C8 Ti C11 C12 37.26(16)
C10 Ti C11 C12 116.3(2)
C7 Ti C11 C10 -162.06(19)
C4 Ti C11 C10 90.84(19)
C2 Ti C11 C10 21.1(3)
C6 Ti C11 C10 164.36(18)
C5 Ti C11 C10 128.75(19)
C1 Ti C11 C10 -93.2(5)
C3 Ti C11 C10 56.8(2)
C9 Ti C11 C10 -37.09(18)
C8 Ti C11 C10 -79.09(18)
C12 Ti C11 C10 -116.3(2)
C7 Ti C11 C16 76.8(3)
C4 Ti C11 C16 -30.3(3)
C2 Ti C11 C16 -100.1(3)
C6 Ti C11 C16 43.2(3)
C5 Ti C11 C16 7.6(3)
C1 Ti C11 C16 145.7(5)
C3 Ti C11 C16 -64.3(3)
C9 Ti C11 C16 -158.2(3)
C8 Ti C11 C16 159.8(3)
C10 Ti C11 C16 -121.2(3)
C12 Ti C11 C16 122.5(3)
C9 C8 C12 C11 0.4(3)
C13 C8 C12 C11 -178.0(3)
Ti C8 C12 C11 63.64(18)
C9 C8 C12 C17 179.1(2)
C13 C8 C12 C17 0.7(4)
Ti C8 C12 C17 -117.7(3)
C9 C8 C12 Ti -63.3(2)
C13 C8 C12 Ti 118.3(3)
C10 C11 C12 C8 0.1(3)
C16 C11 C12 C8 177.8(3)
Ti C11 C12 C8 -63.51(18)
C10 C11 C12 C17 -178.6(3)
C16 C11 C12 C17 -0.9(4)
Ti C11 C12 C17 117.8(3)
C10 C11 C12 Ti 63.57(19)
C16 C11 C12 Ti -118.7(3)
C7 Ti C12 C8 -93.69(18)
C4 Ti C12 C8 153.41(19)
C2 Ti C12 C8 -3.9(4)
C6 Ti C12 C8 -131.86(18)
C5 Ti C12 C8 -169.95(17)
C1 Ti C12 C8 -56.6(2)
C3 Ti C12 C8 101.7(4)
C9 Ti C12 C8 37.46(17)
C10 Ti C12 C8 79.01(18)
C11 Ti C12 C8 116.5(2)
C7 Ti C12 C11 149.85(17)
C4 Ti C12 C11 36.9(2)
C2 Ti C12 C11 -120.3(3)
C6 Ti C12 C11 111.68(18)
C5 Ti C12 C11 73.60(19)
C1 Ti C12 C11 -173.05(18)
C3 Ti C12 C11 -14.7(4)
C9 Ti C12 C11 -79.00(17)
C8 Ti C12 C11 -116.5(2)
C10 Ti C12 C11 -37.45(16)
C7 Ti C12 C17 27.8(3)
C4 Ti C12 C17 -85.1(3)
C2 Ti C12 C17 117.6(3)
C6 Ti C12 C17 -10.4(3)
C5 Ti C12 C17 -48.4(3)
C1 Ti C12 C17 64.9(3)
C3 Ti C12 C17 -136.8(3)
C9 Ti C12 C17 159.0(3)
C8 Ti C12 C17 121.5(4)
C10 Ti C12 C17 -159.5(3)
C11 Ti C12 C17 -122.0(4)
C1 P C18 C23 39.0(3)
Cl P C18 C23 144.6(3)
C1 P C18 C19 -147.2(3)
Cl P C18 C19 -41.6(3)
C23 C18 C19 C20 0.0(5)
P C18 C19 C20 -173.7(3)
C18 C19 C20 C21 -0.4(5)
C19 C20 C21 C22 0.5(5)
C20 C21 C22 C23 -0.3(5)
C19 C18 C23 C22 0.2(5)
P C18 C23 C22 174.1(3)
C21 C22 C23 C18 0.0(5)
